data_4333676
loop_
_publ_author_name
'Fabrice Pointillart'
'Boris Le Guennic'
'Olivier Maury'
'St\'ephane Golhen'
'Olivier Cador'
'Lahc\`ene Ouahab'

_publ_section_title
;
 Lanthanide Dinuclear Complexes Involving
 Tetrathiafulvalene-3-pyridine-N-oxide Ligand: Semiconductor Radical Salt,
 Magnetic, and Photophysical Studies
;
_journal_name_full 'Inorganic Chemistry'
_journal_page_first 1398
_journal_page_last 1408
_journal_paper_doi 10.1021/ic302095h
_journal_volume 52
_journal_year 2013
_chemical_formula_sum 'C70.5 H39 Cl Eu2 F18 N2 O14 S14'
_chemical_formula_weight 2266.5
_chemical_name_systematic
;
 ?
;
_space_group_IT_number 14
_symmetry_cell_setting monoclinic
_symmetry_space_group_name_Hall '-P 2yn'
_symmetry_space_group_name_H-M 'P 1 21/n 1'
_atom_sites_solution_hydrogens geom
_atom_sites_solution_primary direct
_atom_sites_solution_secondary difmap
_audit_creation_method SHELXL-97
_cell_angle_alpha 90.00
_cell_angle_beta 103.2343(10)
_cell_angle_gamma 90.00
_cell_formula_units_Z 2
_cell_length_a 14.1053(3)
_cell_length_b 18.1336(4)
_cell_length_c 18.9155(5)
_cell_measurement_reflns_used 8818
_cell_measurement_temperature 150(2)
_cell_measurement_theta_max 27.27
_cell_measurement_theta_min 2.78
_cell_volume 4709.71(19)
_computing_structure_refinement 'SHELXL-97 (Sheldrick, 1997)'
_diffrn_ambient_temperature 150(2)
_diffrn_measured_fraction_theta_full 0.991
_diffrn_measured_fraction_theta_max 0.991
_diffrn_radiation_monochromator graphite
_diffrn_radiation_source 'fine-focus sealed tube'
_diffrn_radiation_type MoK\a
_diffrn_radiation_wavelength 0.71073
_diffrn_reflns_av_R_equivalents 0.0329
_diffrn_reflns_av_sigmaI/netI 0.0320
_diffrn_reflns_limit_h_max 16
_diffrn_reflns_limit_h_min -18
_diffrn_reflns_limit_k_max 23
_diffrn_reflns_limit_k_min -23
_diffrn_reflns_limit_l_max 24
_diffrn_reflns_limit_l_min -24
_diffrn_reflns_number 40067
_diffrn_reflns_theta_full 27.48
_diffrn_reflns_theta_max 27.48
_diffrn_reflns_theta_min 1.58
_exptl_absorpt_coefficient_mu 1.749
_exptl_absorpt_correction_T_max 0.759
_exptl_absorpt_correction_T_min 0.716
_exptl_absorpt_correction_type multi-scan
_exptl_crystal_colour red
_exptl_crystal_density_diffrn 1.598
_exptl_crystal_description prism
_exptl_crystal_F_000 2192
_exptl_crystal_size_max 0.20
_exptl_crystal_size_mid 0.17
_exptl_crystal_size_min 0.16
_refine_diff_density_max 2.958
_refine_diff_density_min -1.236
_refine_diff_density_rms 0.329
_refine_ls_extinction_method none
_refine_ls_goodness_of_fit_ref 1.132
_refine_ls_hydrogen_treatment constr
_refine_ls_matrix_type full
_refine_ls_number_parameters 614
_refine_ls_number_reflns 10701
_refine_ls_number_restraints 0
_refine_ls_restrained_S_all 1.132
_refine_ls_R_factor_all 0.0787
_refine_ls_R_factor_gt 0.0558
_refine_ls_shift/su_max 0.002
_refine_ls_shift/su_mean 0.000
_refine_ls_structure_factor_coef Fsqd
_refine_ls_weighting_details 'calc w=1/[\s^2^(Fo^2^)+(0.1266P)^2^+12.0878P] where P=(Fo^2^+2Fc^2^)/3'
_refine_ls_weighting_scheme calc
_refine_ls_wR_factor_gt 0.1803
_refine_ls_wR_factor_ref 0.2128
_reflns_number_gt 8331
_reflns_number_total 10701
_reflns_threshold_expression >2sigma(I)
_cod_data_source_file ic302095h_si_002_2.cif
_cod_data_source_block import-fpr343lowt
_cod_original_cell_volume 4709.7(3)
_cod_original_formula_sum 'C70.5 H39 Cl1 Eu2 F18 N2 O14 S14'
_cod_database_code 4333676

loop_
_symmetry_equiv_pos_as_xyz
'x, y, z'
'-x+1/2, y+1/2, -z+1/2'
'-x, -y, -z'
'x-1/2, -y-1/2, z-1/2'

loop_
_atom_site_label
_atom_site_type_symbol
_atom_site_fract_x
_atom_site_fract_y
_atom_site_fract_z
_atom_site_U_iso_or_equiv
_atom_site_adp_type
_atom_site_occupancy
_atom_site_symmetry_multiplicity
_atom_site_calc_flag
_atom_site_refinement_flags
_atom_site_disorder_assembly
_atom_site_disorder_group
C16 C 0.5781(5) 0.3594(4) 0.7693(4) 0.0466(15) Uani 1 1 d . . .
C7 C 0.8042(5) 0.3937(4) 1.1195(4) 0.0450(14) Uani 1 1 d . . .
C17 C 0.6577(6) 0.3222(4) 0.8147(4) 0.0542(17) Uani 1 1 d . . .
H17 H 0.6837 0.2810 0.7967 0.065 Uiso 1 1 calc R . .
C22 C 0.5454(7) 0.7539(5) 0.7352(4) 0.065(2) Uani 1 1 d . . .
H22 H 0.6005 0.7802 0.7580 0.078 Uiso 1 1 calc R . .
C27 C 0.7674(6) 0.6501(4) 0.9774(5) 0.0563(18) Uani 1 1 d . . .
C15 C 0.5403(5) 0.3352(5) 0.6938(4) 0.0541(17) Uani 1 1 d . . .
C18 C 0.6971(5) 0.3450(4) 0.8841(4) 0.0478(15) Uani 1 1 d . . .
C19 C 0.7858(6) 0.3019(4) 0.9272(4) 0.0565(18) Uani 1 1 d . . .
C24 C 0.5448(5) 0.6328(4) 0.8191(4) 0.0456(14) Uani 1 1 d . . .
C6 C 0.9027(5) 0.4257(4) 1.1340(4) 0.0493(15) Uani 1 1 d . . .
C4 C 1.0827(6) 0.4490(5) 1.1956(5) 0.0568(18) Uani 1 1 d . . .
C2 C 1.3569(6) 0.4602(5) 1.2921(5) 0.062(2) Uani 1 1 d . . .
H2 H 1.4213 0.4760 1.3014 0.074 Uiso 1 1 calc R . .
C9 C 0.6916(6) 0.2954(4) 1.1210(4) 0.0582(19) Uani 1 1 d . . .
H9 H 0.6792 0.2474 1.1337 0.070 Uiso 1 1 calc R . .
C5 C 0.9321(6) 0.4783(5) 1.0953(5) 0.063(2) Uani 1 1 d . . .
H5 H 0.8901 0.4969 1.0539 0.075 Uiso 1 1 calc R . .
C34 C 0.4133(6) 0.3029(4) 0.8793(5) 0.060(2) Uani 1 1 d . A .
C26 C 0.6758(5) 0.6173(4) 0.9276(4) 0.0434(14) Uani 1 1 d . . .
C10 C 0.6167(6) 0.3387(4) 1.0839(4) 0.0499(16) Uani 1 1 d . . .
H10 H 0.5536 0.3201 1.0706 0.060 Uiso 1 1 calc R . .
C3 C 1.1744(5) 0.4443(4) 1.2359(5) 0.0546(17) Uani 1 1 d . . .
C8 C 0.7850(6) 0.3228(4) 1.1394(4) 0.0580(19) Uani 1 1 d . . .
H8 H 0.8354 0.2936 1.1653 0.070 Uiso 1 1 calc R . .
C25 C 0.6266(5) 0.6591(4) 0.8694(4) 0.0484(15) Uani 1 1 d . . .
H25 H 0.6488 0.7064 0.8634 0.058 Uiso 1 1 calc R . .
C11 C 0.7249(5) 0.4356(4) 1.0830(3) 0.0406(13) Uani 1 1 d . . .
H11 H 0.7350 0.4838 1.0695 0.049 Uiso 1 1 calc R . .
C23 C 0.4990(6) 0.6787(4) 0.7561(4) 0.0554(18) Uani 1 1 d . . .
C31 C 0.2253(7) 0.4179(6) 0.7521(5) 0.071(2) Uani 1 1 d . . .
C32 C 0.3149(5) 0.3998(5) 0.8074(4) 0.0560(18) Uani 1 1 d . A .
C33 C 0.3378(6) 0.3251(5) 0.8238(5) 0.061(2) Uani 1 1 d . . .
H33 H 0.2999 0.2890 0.7957 0.074 Uiso 1 1 calc R A .
C1 C 1.3313(6) 0.4076(5) 1.3315(5) 0.063(2) Uani 1 1 d . . .
H1 H 1.3760 0.3842 1.3685 0.076 Uiso 1 1 calc R . .
C20 C 0.3943(9) 0.7176(8) 0.6443(6) 0.101(4) Uani 1 1 d . . .
H20 H 0.3455 0.7236 0.6024 0.121 Uiso 1 1 calc R . .
C14 C 0.5814(9) 0.2744(6) 0.6542(4) 0.085(3) Uani 1 1 d . . .
H14 H 0.6355 0.2445 0.6707 0.102 Uiso 1 1 calc R . .
C35 C 0.4279(9) 0.2223(5) 0.8985(6) 0.076(3) Uani 1 1 d . . .
C21 C 0.4679(9) 0.7682(7) 0.6643(7) 0.102(4) Uani 1 1 d . . .
H21 H 0.4710 0.8097 0.6361 0.123 Uiso 1 1 calc R . .
C13 C 0.5117(8) 0.2757(7) 0.5816(6) 0.090(3) Uani 1 1 d . . .
H13 H 0.5174 0.2427 0.5452 0.108 Uiso 1 1 calc R . .
C12 C 0.4423(8) 0.3251(6) 0.5714(5) 0.079(3) Uani 1 1 d . . .
H12 H 0.3964 0.3293 0.5276 0.095 Uiso 1 1 calc R . .
N1 N 0.6360(4) 0.4080(3) 1.0674(3) 0.0381(11) Uani 1 1 d . . .
O1 O 0.5612(3) 0.4511(2) 1.0327(2) 0.0370(9) Uani 1 1 d . . .
O5 O 0.6569(3) 0.5529(2) 0.9462(2) 0.0399(9) Uani 1 1 d . . .
O4 O 0.5040(3) 0.5715(2) 0.8248(2) 0.0424(10) Uani 1 1 d . . .
O3 O 0.6719(3) 0.3959(2) 0.9208(2) 0.0425(10) Uani 1 1 d . . .
O2 O 0.5384(3) 0.4155(3) 0.7892(2) 0.0441(10) Uani 1 1 d . . .
O6 O 0.3641(4) 0.4541(3) 0.8367(3) 0.0500(12) Uani 1 1 d . . .
O7 O 0.4774(4) 0.3446(3) 0.9197(3) 0.0537(12) Uani 1 1 d . . .
F1 F 0.8273(4) 0.2582(4) 0.8889(3) 0.094(2) Uani 1 1 d . . .
F3 F 0.8532(4) 0.3450(3) 0.9646(3) 0.0808(16) Uani 1 1 d . . .
F2 F 0.7579(5) 0.2587(4) 0.9762(4) 0.110(2) Uani 1 1 d . . .
F4 F 0.7743(4) 0.6340(3) 1.0459(3) 0.0844(17) Uani 1 1 d . . .
F5 F 0.8476(4) 0.6208(4) 0.9630(4) 0.0922(18) Uani 1 1 d . . .
F6 F 0.7757(5) 0.7226(3) 0.9724(4) 0.098(2) Uani 1 1 d . . .
S2 S 1.27055(15) 0.50018(14) 1.22266(13) 0.0660(5) Uani 1 1 d . . .
S3 S 0.98636(17) 0.39613(16) 1.21225(15) 0.0814(8) Uani 1 1 d . . .
S1 S 1.20657(17) 0.38367(15) 1.30986(16) 0.0836(8) Uani 1 1 d . . .
S4 S 1.04973(16) 0.51209(14) 1.12255(14) 0.0694(6) Uani 1 1 d . . .
S5 S 0.4412(2) 0.38119(16) 0.64311(13) 0.0772(7) Uani 1 1 d . . .
S6 S 0.3962(2) 0.6451(2) 0.69847(17) 0.1001(10) Uani 1 1 d . . .
Eu1 Eu 0.52789(2) 0.467049(15) 0.901097(15) 0.03367(13) Uani 1 1 d . . .
C29 C 0.0700(15) 0.4182(15) 0.671(2) 0.174(15) Uani 0.662(8) 1 d P A 1
H29 H 0.0105 0.3982 0.6472 0.209 Uiso 0.662(8) 1 calc PR A 1
C28 C 0.0907(18) 0.4808(17) 0.6626(17) 0.152(12) Uani 0.662(8) 1 d P A 1
H28 H 0.0497 0.5125 0.6310 0.183 Uiso 0.662(8) 1 calc PR A 1
S7 S 0.2062(4) 0.5086(4) 0.7152(3) 0.0907(16) Uani 0.662(8) 1 d P A 1
F7 F 0.4184(12) 0.2146(5) 0.9667(7) 0.134(5) Uani 0.662(8) 1 d P A 1
F9 F 0.5034(10) 0.2008(5) 0.8908(9) 0.118(5) Uani 0.662(8) 1 d P A 1
F8 F 0.3560(14) 0.1816(7) 0.8576(11) 0.143(7) Uani 0.662(8) 1 d P A 1
C30 C 0.1417(13) 0.3753(13) 0.7201(12) 0.095(6) Uani 0.662(8) 1 d P A 1
H30 H 0.1345 0.3256 0.7298 0.114 Uiso 0.662(8) 1 calc PR A 1
S7A S 0.5365(8) 0.1893(5) 0.9622(7) 0.101(4) Uani 0.338(8) 1 d P A 2
F8A F 0.1678(12) 0.4459(18) 0.7808(19) 0.177(19) Uani 0.338(8) 1 d P A 2
F9A F 0.246(3) 0.4664(15) 0.7154(19) 0.171(18) Uani 0.338(8) 1 d P A 2
F7A F 0.1942(19) 0.3566(14) 0.7150(16) 0.141(13) Uani 0.338(8) 1 d P A 2
C28A C 0.5121 0.1010 0.9567 0.19(3) Uani 0.338(8) 1 d P A 2
H28A H 0.5495 0.0636 0.9829 0.222 Uiso 0.338(8) 1 calc PR A 2
C29A C 0.413(4) 0.0915(19) 0.898(3) 0.16(2) Uani 0.338(8) 1 d P A 2
H29A H 0.3819 0.0465 0.8855 0.194 Uiso 0.338(8) 1 calc PR A 2
C30A C 0.379(4) 0.1566(19) 0.869(2) 0.067(9) Uani 0.338(8) 1 d P A 2
H30A H 0.3252 0.1587 0.8306 0.081 Uiso 0.338(8) 1 calc PR A 2
Cl2 Cl 0.739(2) 0.0428(14) 1.0124(16) 0.180(9) Uiso 0.25 1 d P . .
C36 C 0.301(4) 0.528(2) 0.508(3) 0.078(11) Uiso 0.25 1 d P . .
H36A H 0.2660 0.5510 0.4636 0.093 Uiso 0.25 1 calc PR . .
H36B H 0.2868 0.5586 0.5467 0.093 Uiso 0.25 1 calc PR . .
Cl1 Cl 1.613(2) 0.4555(15) 1.4903(17) 0.192(10) Uiso 0.25 1 d P . .

loop_
_atom_site_aniso_label
_atom_site_aniso_U_11
_atom_site_aniso_U_22
_atom_site_aniso_U_33
_atom_site_aniso_U_23
_atom_site_aniso_U_13
_atom_site_aniso_U_12
C16 0.049(4) 0.050(4) 0.042(3) -0.010(3) 0.014(3) -0.007(3)
C7 0.045(3) 0.048(4) 0.040(3) 0.005(3) 0.007(3) 0.010(3)
C17 0.067(5) 0.051(4) 0.045(4) -0.008(3) 0.014(3) 0.012(3)
C22 0.081(5) 0.070(5) 0.051(4) 0.046(4) 0.030(4) 0.043(4)
C27 0.051(4) 0.054(4) 0.060(5) -0.002(3) 0.006(3) -0.016(3)
C15 0.050(4) 0.067(5) 0.045(4) -0.013(3) 0.009(3) -0.008(3)
C18 0.044(3) 0.052(4) 0.046(4) -0.002(3) 0.009(3) 0.000(3)
C19 0.058(4) 0.059(4) 0.051(4) -0.005(3) 0.009(3) 0.016(4)
C24 0.049(4) 0.047(3) 0.041(3) 0.007(3) 0.011(3) 0.006(3)
C6 0.048(4) 0.048(4) 0.048(4) 0.003(3) 0.006(3) 0.011(3)
C4 0.050(4) 0.055(4) 0.064(5) 0.012(4) 0.010(4) 0.001(3)
C2 0.046(4) 0.078(6) 0.061(5) -0.007(4) 0.012(4) -0.007(4)
C9 0.066(5) 0.042(4) 0.064(5) 0.012(3) 0.009(4) 0.007(3)
C5 0.047(4) 0.078(6) 0.064(5) 0.020(4) 0.013(4) 0.010(4)
C34 0.072(5) 0.048(4) 0.066(5) -0.015(4) 0.031(4) -0.023(4)
C26 0.044(3) 0.044(3) 0.042(3) -0.003(3) 0.008(3) -0.008(3)
C10 0.055(4) 0.040(3) 0.054(4) 0.003(3) 0.013(3) 0.003(3)
C3 0.048(4) 0.052(4) 0.064(5) 0.001(4) 0.012(3) -0.003(3)
C8 0.057(4) 0.054(4) 0.059(4) 0.016(3) 0.006(4) 0.015(3)
C25 0.055(4) 0.041(3) 0.050(4) 0.011(3) 0.012(3) -0.004(3)
C11 0.044(3) 0.042(3) 0.035(3) 0.003(3) 0.006(3) 0.009(3)
C23 0.057(4) 0.057(4) 0.055(4) 0.023(3) 0.018(3) 0.016(3)
C31 0.061(5) 0.086(7) 0.060(5) -0.023(5) 0.000(4) -0.007(5)
C32 0.051(4) 0.070(5) 0.049(4) -0.023(4) 0.017(3) -0.014(4)
C33 0.058(4) 0.065(5) 0.062(5) -0.026(4) 0.016(4) -0.022(4)
C1 0.053(4) 0.073(5) 0.056(5) 0.010(4) -0.003(3) -0.018(4)
C20 0.094(8) 0.125(10) 0.081(7) 0.059(7) 0.014(6) 0.030(8)
C14 0.123(8) 0.091(7) 0.036(4) -0.033(4) 0.009(5) -0.036(6)
C35 0.093(7) 0.049(5) 0.091(7) -0.014(4) 0.036(6) -0.023(5)
C21 0.099(8) 0.109(9) 0.096(8) 0.065(7) 0.018(7) 0.023(7)
C13 0.086(7) 0.113(9) 0.068(6) -0.048(6) 0.013(5) -0.009(6)
C12 0.074(6) 0.101(8) 0.058(5) -0.032(5) 0.005(4) -0.016(6)
N1 0.045(3) 0.036(3) 0.033(2) 0.004(2) 0.008(2) 0.007(2)
O1 0.039(2) 0.037(2) 0.034(2) 0.0039(17) 0.0052(17) 0.0085(17)
O5 0.041(2) 0.038(2) 0.038(2) 0.0037(18) 0.0014(18) -0.0036(18)
O4 0.040(2) 0.046(2) 0.039(2) 0.0082(19) 0.0054(18) -0.0001(19)
O3 0.046(2) 0.044(2) 0.038(2) -0.0051(19) 0.0091(19) 0.0080(19)
O2 0.044(2) 0.051(3) 0.037(2) -0.0055(19) 0.0076(19) -0.003(2)
O6 0.041(2) 0.054(3) 0.054(3) -0.018(2) 0.008(2) -0.007(2)
O7 0.071(3) 0.044(3) 0.046(3) -0.003(2) 0.014(2) -0.016(2)
F1 0.069(3) 0.113(4) 0.092(4) -0.040(3) 0.000(3) 0.043(3)
F3 0.061(3) 0.084(4) 0.083(4) -0.014(3) -0.012(3) 0.023(3)
F2 0.086(4) 0.111(5) 0.133(6) 0.070(4) 0.027(4) 0.041(4)
F4 0.083(4) 0.103(4) 0.058(3) -0.010(3) -0.004(3) -0.042(3)
F5 0.052(3) 0.124(5) 0.096(4) -0.025(4) 0.008(3) -0.016(3)
F6 0.102(4) 0.056(3) 0.114(5) -0.002(3) -0.021(4) -0.027(3)
S2 0.0524(11) 0.0750(14) 0.0714(14) 0.0166(11) 0.0157(10) -0.0066(10)
S3 0.0539(11) 0.0925(17) 0.0854(16) 0.0430(14) -0.0099(11) -0.0146(11)
S1 0.0576(12) 0.0842(16) 0.0953(18) 0.0370(14) -0.0107(12) -0.0230(11)
S4 0.0522(11) 0.0743(13) 0.0827(15) 0.0308(12) 0.0176(10) 0.0038(10)
S5 0.0783(15) 0.0929(17) 0.0538(12) -0.0165(12) 0.0013(11) -0.0083(13)
S6 0.0858(18) 0.126(3) 0.0792(18) 0.0434(18) -0.0004(14) 0.0178(17)
Eu1 0.03667(19) 0.03297(19) 0.02994(19) -0.00114(10) 0.00463(12) -0.00064(11)
C29 0.069(12) 0.115(18) 0.28(4) 0.03(2) -0.087(17) -0.026(12)
C28 0.082(14) 0.16(2) 0.17(3) 0.02(2) -0.057(16) -0.009(15)
S7 0.071(3) 0.089(3) 0.090(3) -0.008(3) -0.028(2) 0.008(2)
F7 0.250(16) 0.053(5) 0.130(9) 0.016(5) 0.105(10) -0.012(7)
F9 0.120(9) 0.052(5) 0.191(15) -0.003(6) 0.054(10) 0.001(5)
F8 0.139(13) 0.053(8) 0.212(17) -0.005(8) -0.015(11) -0.041(8)
C30 0.054(9) 0.102(15) 0.114(15) -0.025(12) -0.013(10) -0.022(9)
S7A 0.121(8) 0.054(4) 0.109(8) 0.001(4) -0.011(6) -0.008(4)
F8A 0.035(8) 0.21(3) 0.24(3) -0.18(3) -0.051(14) 0.053(13)
F9A 0.19(3) 0.084(17) 0.16(3) 0.041(16) -0.12(3) -0.014(18)
F7A 0.108(18) 0.120(17) 0.15(2) -0.097(16) -0.072(17) 0.039(15)
C28A 0.15(4) 0.06(2) 0.39(10) -0.06(4) 0.13(5) -0.03(2)
C29A 0.21(5) 0.053(19) 0.20(5) 0.03(2) 0.00(4) -0.07(3)
C30A 0.10(2) 0.046(19) 0.062(16) -0.002(13) 0.026(16) 0.003(16)

loop_
_atom_type_symbol
_atom_type_description
_atom_type_scat_dispersion_real
_atom_type_scat_dispersion_imag
_atom_type_scat_source
C C 0.0033 0.0016 'International Tables Vol C Tables 4.2.6.8 and 6.1.1.4'
H H 0.0000 0.0000 'International Tables Vol C Tables 4.2.6.8 and 6.1.1.4'
N N 0.0061 0.0033 'International Tables Vol C Tables 4.2.6.8 and 6.1.1.4'
O O 0.0106 0.0060 'International Tables Vol C Tables 4.2.6.8 and 6.1.1.4'
F F 0.0171 0.0103 'International Tables Vol C Tables 4.2.6.8 and 6.1.1.4'
S S 0.1246 0.1234 'International Tables Vol C Tables 4.2.6.8 and 6.1.1.4'
Eu Eu -0.1578 3.6682 'International Tables Vol C Tables 4.2.6.8 and 6.1.1.4'
Cl Cl 0.1484 0.1585 'International Tables Vol C Tables 4.2.6.8 and 6.1.1.4'

loop_
_geom_angle_atom_site_label_1
_geom_angle_atom_site_label_2
_geom_angle_atom_site_label_3
_geom_angle
_geom_angle_site_symmetry_1
_geom_angle_site_symmetry_3
O2 C16 C17 123.2(6) . .
O2 C16 C15 116.4(7) . .
C17 C16 C15 120.4(6) . .
C8 C7 C11 117.1(7) . .
C8 C7 C6 123.3(6) . .
C11 C7 C6 119.6(6) . .
C18 C17 C16 121.9(6) . .
C21 C22 C23 96.3(8) . .
F4 C27 F6 107.6(7) . .
F4 C27 F5 103.8(7) . .
F6 C27 F5 106.8(7) . .
F4 C27 C26 112.5(6) . .
F6 C27 C26 114.6(7) . .
F5 C27 C26 110.8(7) . .
C16 C15 C14 126.9(7) . .
C16 C15 S5 117.7(6) . .
C14 C15 S5 115.4(6) . .
O3 C18 C17 130.5(7) . .
O3 C18 C19 112.3(6) . .
C17 C18 C19 117.2(6) . .
F1 C19 F3 107.6(7) . .
F1 C19 F2 105.7(7) . .
F3 C19 F2 105.4(7) . .
F1 C19 C18 115.5(7) . .
F3 C19 C18 112.6(6) . .
F2 C19 C18 109.3(7) . .
O4 C24 C25 124.1(6) . .
O4 C24 C23 116.1(6) . .
C25 C24 C23 119.8(7) . .
C5 C6 C7 125.6(7) . .
C5 C6 S3 116.8(6) . .
C7 C6 S3 117.5(5) . .
C3 C4 S3 123.3(6) . .
C3 C4 S4 121.9(6) . .
S3 C4 S4 114.7(4) . .
C1 C2 S2 119.8(7) . .
C10 C9 C8 120.3(7) . .
C6 C5 S4 119.3(7) . .
O7 C34 C33 126.8(8) . .
O7 C34 C35 112.8(8) . .
C33 C34 C35 120.4(8) . .
O5 C26 C25 128.9(6) . .
O5 C26 C27 112.8(6) . .
C25 C26 C27 118.4(6) . .
N1 C10 C9 118.8(7) . .
C4 C3 S2 123.8(6) . .
C4 C3 S1 122.0(6) . .
S2 C3 S1 114.1(4) . .
C9 C8 C7 120.1(7) . .
C26 C25 C24 122.6(6) . .
N1 C11 C7 121.1(6) . .
C24 C23 C22 123.5(7) . .
C24 C23 S6 117.6(6) . .
C22 C23 S6 118.7(5) . .
F8A C31 F9A 103(3) . .
F8A C31 F7A 115(2) . .
F9A C31 F7A 114(3) . .
F8A C31 C30 80.9(15) . .
F9A C31 C30 116.0(17) . .
F7A C31 C30 35.2(12) . .
F8A C31 C32 109.5(15) . .
F9A C31 C32 107.1(16) . .
F7A C31 C32 108.2(13) . .
C30 C31 C32 132.1(14) . .
F8A C31 S7 74(2) . .
F9A C31 S7 29(2) . .
F7A C31 S7 124.1(15) . .
C30 C31 S7 107.4(12) . .
C32 C31 S7 120.5(7) . .
O6 C32 C33 125.4(8) . .
O6 C32 C31 115.8(8) . .
C33 C32 C31 118.9(7) . .
C34 C33 C32 123.2(7) . .
C2 C1 S1 115.9(7) . .
C21 C20 S6 117.0(9) . .
C13 C14 C15 101.3(9) . .
F9 C35 F7 112.3(14) . .
F9 C35 F8 109.4(13) . .
F7 C35 F8 105.6(13) . .
F9 C35 C30A 92.5(18) . .
F7 C35 C30A 98.2(16) . .
F8 C35 C30A 23.8(18) . .
F9 C35 C34 111.7(9) . .
F7 C35 C34 107.2(8) . .
F8 C35 C34 110.4(11) . .
C30A C35 C34 133.7(19) . .
F9 C35 S7A 47.4(9) . .
F7 C35 S7A 65.2(9) . .
F8 C35 S7A 127.5(10) . .
C30A C35 S7A 103.8(18) . .
C34 C35 S7A 121.8(7) . .
C20 C21 C22 117.9(9) . .
C12 C13 C14 117.4(9) . .
C13 C12 S5 115.7(8) . .
C11 N1 C10 122.5(6) . .
C11 N1 O1 118.9(5) . .
C10 N1 O1 118.5(6) . .
N1 O1 Eu1 120.5(3) . .
N1 O1 Eu1 122.2(3) . 3_667
Eu1 O1 Eu1 116.46(16) . 3_667
C26 O5 Eu1 133.6(4) . .
C24 O4 Eu1 138.8(4) . .
C18 O3 Eu1 131.1(4) . .
C16 O2 Eu1 135.6(4) . .
C32 O6 Eu1 132.9(5) . .
C34 O7 Eu1 130.7(5) . .
C2 S2 C3 94.7(4) . .
C4 S3 C6 94.6(4) . .
C3 S1 C1 95.3(4) . .
C5 S4 C4 93.8(4) . .
C12 S5 C15 90.1(5) . .
C20 S6 C23 90.2(6) . .
O2 Eu1 O4 78.31(16) . .
O2 Eu1 O3 72.25(15) . .
O4 Eu1 O3 122.14(16) . .
O2 Eu1 O6 75.66(16) . .
O4 Eu1 O6 77.21(17) . .
O3 Eu1 O6 136.92(16) . .
O2 Eu1 O7 81.08(17) . .
O4 Eu1 O7 146.43(17) . .
O3 Eu1 O7 75.09(18) . .
O6 Eu1 O7 72.16(19) . .
O2 Eu1 O5 112.29(16) . .
O4 Eu1 O5 71.77(15) . .
O3 Eu1 O5 75.14(16) . .
O6 Eu1 O5 145.13(17) . .
O7 Eu1 O5 141.29(17) . .
O2 Eu1 O1 146.55(15) . .
O4 Eu1 O1 133.30(15) . .
O3 Eu1 O1 79.48(14) . .
O6 Eu1 O1 116.78(16) . .
O7 Eu1 O1 74.56(16) . .
O5 Eu1 O1 76.15(15) . .
O2 Eu1 O1 147.38(15) . 3_667
O4 Eu1 O1 79.02(15) . 3_667
O3 Eu1 O1 140.27(14) . 3_667
O6 Eu1 O1 76.67(16) . 3_667
O7 Eu1 O1 106.38(16) . 3_667
O5 Eu1 O1 82.07(15) . 3_667
O1 Eu1 O1 63.54(16) . 3_667
O2 Eu1 Eu1 170.43(11) . 3_667
O4 Eu1 Eu1 106.81(11) . 3_667
O3 Eu1 Eu1 110.32(10) . 3_667
O6 Eu1 Eu1 97.34(12) . 3_667
O7 Eu1 Eu1 90.61(12) . 3_667
O5 Eu1 Eu1 77.19(11) . 3_667
O1 Eu1 Eu1 31.92(9) . 3_667
O1 Eu1 Eu1 31.62(9) 3_667 3_667
C28 C29 C30 116.4(19) . .
C29 C28 S7 115(2) . .
C28 S7 C31 89.7(11) . .
C31 C30 C29 111.9(19) . .
C28A S7A C35 98.5(6) . .
C29A C28A S7A 106.9(13) . .
C30A C29A C28A 111(3) . .
C29A C30A C35 119(4) . .
Cl1 C36 Cl2 138(4) 3_767 4_565

loop_
_geom_bond_atom_site_label_1
_geom_bond_atom_site_label_2
_geom_bond_distance
_geom_bond_site_symmetry_2
C16 O2 1.260(8) .
C16 C17 1.418(11) .
C16 C15 1.471(10) .
C7 C8 1.385(10) .
C7 C11 1.395(9) .
C7 C6 1.472(10) .
C17 C18 1.368(10) .
C22 C21 1.546(14) .
C22 C23 1.601(12) .
C27 F4 1.310(10) .
C27 F6 1.325(9) .
C27 F5 1.332(10) .
C27 C26 1.534(10) .
C15 C14 1.521(13) .
C15 S5 1.719(9) .
C18 O3 1.253(8) .
C18 C19 1.541(10) .
C19 F1 1.300(9) .
C19 F3 1.307(10) .
C19 F2 1.341(10) .
C24 O4 1.268(8) .
C24 C25 1.400(10) .
C24 C23 1.476(9) .
C6 C5 1.325(11) .
C6 S3 1.753(7) .
C4 C3 1.346(11) .
C4 S3 1.749(8) .
C4 S4 1.772(8) .
C2 C1 1.313(12) .
C2 S2 1.733(10) .
C9 C10 1.372(10) .
C9 C8 1.377(12) .
C5 S4 1.733(9) .
C34 O7 1.287(9) .
C34 C33 1.373(13) .
C34 C35 1.509(13) .
C26 O5 1.266(8) .
C26 C25 1.384(10) .
C10 N1 1.339(9) .
C3 S2 1.756(8) .
C3 S1 1.755(8) .
C11 N1 1.320(8) .
C23 S6 1.713(9) .
C31 F8A 1.19(2) .
C31 F9A 1.19(3) .
C31 F7A 1.33(2) .
C31 C30 1.423(18) .
C31 C32 1.481(12) .
C31 S7 1.783(13) .
C32 O6 1.258(9) .
C32 C33 1.412(12) .
C1 S1 1.766(8) .
C20 C21 1.372(18) .
C20 S6 1.662(11) .
C14 C13 1.495(14) .
C35 F9 1.173(14) .
C35 F7 1.334(14) .
C35 F8 1.347(19) .
C35 C30A 1.42(4) .
C35 S7A 1.820(16) .
C13 C12 1.309(15) .
C12 S5 1.698(9) .
N1 O1 1.356(6) .
O1 Eu1 2.443(4) .
O1 Eu1 2.463(4) 3_667
O5 Eu1 2.399(4) .
O4 Eu1 2.358(4) .
O3 Eu1 2.364(4) .
O2 Eu1 2.349(4) .
O6 Eu1 2.364(5) .
O7 Eu1 2.383(5) .
Eu1 O1 2.463(4) 3_667
Eu1 Eu1 4.1708(11) 3_667
C29 C28 1.19(3) .
C29 C30 1.44(3) .
C28 S7 1.78(2) .
S7A C28A 1.635(8) .
C28A C29A 1.58(5) .
C29A C30A 1.34(5) .
Cl2 C36 1.57(5) 4_666
C36 Cl1 1.24(5) 3_767
C36 Cl2 1.57(5) 4_565
Cl1 C36 1.24(5) 3_767
